data_2207851
loop_
_publ_author_name
'Sommer, Roger D.'
'Rheingold, Arnold L.'

_publ_section_title
;
 A copper(I) coordination polymer containing an adamantane P--N cage
 ligand
;
_journal_coeditor_code OM6275
_journal_issue 1
_journal_name_full 'Acta Crystallographica Section E'
_journal_page_first m74
_journal_page_last m76
_journal_paper_doi 10.1107/S1600536805040791
_journal_volume 62
_journal_year 2006
_chemical_formula_iupac '[Cu I (C6 H18 N6 P4)]'
_chemical_formula_moiety 'C6 H18 Cu I N6 P4'
_chemical_formula_sum 'C6 H18 Cu I N6 P4'
_chemical_formula_weight 488.58
_chemical_name_systematic
;
catena-poly[[iodocopper(I)]-\m-2,4,6,8,9,10-hexamethyl-2,4,6,8,9,10-hexaaza-
1,3,5,7-tetraphosphaadamantane-\k^2^P^1^:P^3^]
;
_space_group_crystal_system monoclinic
_space_group_name_Hall '-P 2ybc'
_space_group_name_H-M_alt 'P 1 21/c 1'
_audit_creation_method 'WinGX routine CIF_UPDATE'
_cell_angle_alpha 90
_cell_angle_beta 94.8630(10)
_cell_angle_gamma 90
_cell_formula_units_Z 4
_cell_length_a 8.4321(5)
_cell_length_b 11.6068(7)
_cell_length_c 16.2351(10)
_cell_measurement_reflns_used 6312
_cell_measurement_temperature 100(2)
_cell_measurement_theta_max 27.48
_cell_measurement_theta_min 2.42
_cell_volume 1583.20(17)
_computing_cell_refinement 'SAINT (Bruker, 2001)'
_computing_data_collection 'SMART (Bruker, 2001)'
_computing_data_reduction SAINT
_computing_molecular_graphics 'ORTEP-3 (Farrugia, 1997) and POV-Ray (Persistence of Vision Pty. Ltd, 2004)'
_computing_publication_material 'WinGX (Version 1.70; Farrugia, 1999)'
_computing_structure_refinement 'SHELXL97 (Sheldrick, 1997)'
_computing_structure_solution 'SHELXS97 (Sheldrick, 1997)'
_diffrn_ambient_temperature 100(2)
_diffrn_measured_fraction_theta_full 0.993
_diffrn_measured_fraction_theta_max 0.993
_diffrn_measurement_device_type 'Bruker SMART CCD area-detector'
_diffrn_measurement_method '\f and \w'
_diffrn_radiation_monochromator graphite
_diffrn_radiation_source 'fine-focus sealed tube'
_diffrn_radiation_type MoK\a
_diffrn_radiation_wavelength 0.71073
_diffrn_reflns_av_R_equivalents 0.0215
_diffrn_reflns_limit_h_max 8
_diffrn_reflns_limit_h_min -10
_diffrn_reflns_limit_k_max 15
_diffrn_reflns_limit_k_min -14
_diffrn_reflns_limit_l_max 20
_diffrn_reflns_limit_l_min -21
_diffrn_reflns_number 9801
_diffrn_reflns_theta_full 27.49
_diffrn_reflns_theta_max 27.49
_diffrn_reflns_theta_min 2.16
_exptl_absorpt_coefficient_mu 3.726
_exptl_absorpt_correction_T_max 0.594
_exptl_absorpt_correction_T_min 0.474
_exptl_absorpt_correction_type multi-scan
_exptl_absorpt_process_details '(SADABS; Sheldrick, 1996)'
_exptl_crystal_colour colorless
_exptl_crystal_density_diffrn 2.05
_exptl_crystal_density_method 'not measured'
_exptl_crystal_description block
_exptl_crystal_F_000 952
_exptl_crystal_size_max 0.19
_exptl_crystal_size_mid 0.16
_exptl_crystal_size_min 0.14
_refine_diff_density_max 1.232
_refine_diff_density_min -0.709
_refine_ls_extinction_method none
_refine_ls_goodness_of_fit_ref 1.03
_refine_ls_hydrogen_treatment constr
_refine_ls_matrix_type full
_refine_ls_number_parameters 169
_refine_ls_number_reflns 3602
_refine_ls_number_restraints 0
_refine_ls_restrained_S_all 1.033
_refine_ls_R_factor_gt 0.0269
_refine_ls_shift/su_max 0.001
_refine_ls_structure_factor_coef Fsqd
_refine_ls_weighting_details 'calc w=1/[\s^2^(Fo^2^)+(0.0262P)^2^+1.8652P] where P=(Fo^2^+2Fc^2^)/3'
_refine_ls_weighting_scheme calc
_refine_ls_wR_factor_ref 0.0691
_reflns_number_gt 3234
_reflns_number_total 3605
_reflns_threshold_expression I>2\s(I)
_cod_data_source_file om6275.cif
_cod_data_source_block I
_cod_depositor_comments
;
The following automatic conversions were performed:
'_space_group_crystal_system' value 'Monoclinic' changed to 'monoclinic'
according to '/home/saulius/struct/CIF-dictionaries/cif_core.dic'
dictionary named 'cif_core.dic' version 2.4.1 from 2010-06-29.

Automatic conversion script
Id: cif_fix_enum 1527 2010-12-29 10:47:43Z saulius 

The following automatic conversions were performed:

'_space_group_crystal_system' value 'Monoclinic' changed to
'monoclinic' according to
/home/saulius/struct/CIF-dictionaries/cif_core.dic dictionary named
'cif_core.dic' version 2.4.1 from 2010-06-29.

Automatic conversion script
Id: cif_fix_values 1715 2011-07-08 13:25:40Z adriana 
;
_cod_database_code 2207851
_cod_database_fobs_code 2207851

loop_
_atom_site_label
_atom_site_fract_x
_atom_site_fract_y
_atom_site_fract_z
_atom_site_U_iso_or_equiv
_atom_site_adp_type
_atom_site_calc_flag
_atom_site_refinement_flags
_atom_site_occupancy
_atom_site_type_symbol
I1 0.72936(2) 0.579312(15) 0.069568(12) 0.02046(6) Uani d . 1 I
Cu1 0.87384(4) 0.71572(3) 0.17027(2) 0.01346(8) Uani d . 1 Cu
P1 1.04422(8) 0.63047(6) 0.26493(4) 0.01229(14) Uani d . 1 P
P2 1.18719(9) 0.62129(6) 0.43828(5) 0.01779(15) Uani d . 1 P
P3 1.39471(8) 0.58751(6) 0.29620(5) 0.01705(15) Uani d . 1 P
P4 1.16248(8) 0.40671(6) 0.33530(4) 0.01180(14) Uani d . 1 P
N1 1.0492(3) 0.67457(19) 0.36375(14) 0.0160(5) Uani d . 1 N
N2 1.3636(3) 0.63634(19) 0.39244(15) 0.0181(5) Uani d . 1 N
N3 1.2322(3) 0.64358(19) 0.23728(14) 0.0156(5) Uani d . 1 N
N4 1.3376(3) 0.44569(19) 0.30059(15) 0.0158(5) Uani d . 1 N
N5 1.1578(3) 0.47475(19) 0.42786(14) 0.0151(5) Uani d . 1 N
N6 1.0262(2) 0.48477(18) 0.27578(13) 0.0120(4) Uani d . 1 N
C1 0.9770(4) 0.7866(2) 0.38322(18) 0.0205(6) Uani d . 1 C
H1A 1.0461 0.8494 0.3675 0.031 Uiso calc R 1 H
H1B 0.9649 0.7909 0.4426 0.031 Uiso calc R 1 H
H1C 0.8724 0.7938 0.3524 0.031 Uiso calc R 1 H
C2 1.4423(4) 0.7485(3) 0.4131(2) 0.0286(7) Uani d . 1 C
H2A 1.5502 0.7479 0.395 0.043 Uiso calc R 1 H
H2B 1.4477 0.7608 0.473 0.043 Uiso calc R 1 H
H2C 1.3809 0.8109 0.385 0.043 Uiso calc R 1 H
C3 1.2445(4) 0.6293(3) 0.14700(18) 0.0231(6) Uani d . 1 C
H3A 1.2028 0.5535 0.1295 0.035 Uiso calc R 1 H
H3B 1.3562 0.6352 0.1352 0.035 Uiso calc R 1 H
H3C 1.1824 0.6896 0.1169 0.035 Uiso calc R 1 H
C4 1.4647(4) 0.3604(3) 0.3021(3) 0.0486(11) Uani d . 1 C
H4A 1.5276 0.3634 0.3557 0.073 Uiso calc R 1 H
H4B 1.5334 0.377 0.2579 0.073 Uiso calc R 1 H
H4C 1.4183 0.2834 0.2939 0.073 Uiso calc R 1 H
C5 1.2448(4) 0.4127(2) 0.49809(18) 0.0216(6) Uani d . 1 C
H5A 1.234 0.3294 0.4894 0.032 Uiso calc R 1 H
H5B 1.1999 0.4339 0.5497 0.032 Uiso calc R 1 H
H5C 1.3576 0.434 0.5014 0.032 Uiso calc R 1 H
C6 0.8605(3) 0.4478(2) 0.28647(18) 0.0154(5) Uani d . 1 C
H6A 0.8445 0.3689 0.2659 0.023 Uiso calc R 1 H
H6B 0.7857 0.4996 0.2553 0.023 Uiso calc R 1 H
H6C 0.8419 0.4506 0.3452 0.023 Uiso calc R 1 H

loop_
_atom_site_aniso_label
_atom_site_aniso_U_11
_atom_site_aniso_U_22
_atom_site_aniso_U_33
_atom_site_aniso_U_12
_atom_site_aniso_U_13
_atom_site_aniso_U_23
I1 0.02546(11) 0.01183(10) 0.02227(11) -0.00239(7) -0.00864(7) -0.00094(7)
Cu1 0.01347(16) 0.00879(16) 0.01740(17) 0.00064(12) -0.00299(12) 0.00017(12)
P1 0.0122(3) 0.0086(3) 0.0155(3) 0.0002(2) -0.0019(2) -0.0004(2)
P2 0.0240(4) 0.0112(3) 0.0168(4) 0.0015(3) -0.0061(3) -0.0028(3)
P3 0.0119(3) 0.0109(3) 0.0277(4) -0.0014(2) -0.0024(3) 0.0019(3)
P4 0.0115(3) 0.0088(3) 0.0146(3) -0.0001(2) -0.0019(2) -0.0005(2)
N1 0.0195(12) 0.0114(11) 0.0165(12) 0.0032(9) -0.0024(9) -0.0027(9)
N2 0.0172(11) 0.0102(11) 0.0250(13) -0.0022(9) -0.0091(9) -0.0009(9)
N3 0.0136(11) 0.0141(11) 0.0184(12) 0.0000(8) -0.0016(9) 0.0010(9)
N4 0.0124(11) 0.0084(10) 0.0263(13) 0.0000(8) 0.0007(9) 0.0008(9)
N5 0.0205(12) 0.0115(11) 0.0127(11) 0.0011(9) -0.0032(9) -0.0001(8)
N6 0.0105(10) 0.0089(10) 0.0161(11) -0.0003(8) -0.0015(8) 0.0002(8)
C1 0.0289(16) 0.0109(13) 0.0219(15) 0.0061(11) 0.0029(12) -0.0008(11)
C2 0.0264(17) 0.0123(14) 0.044(2) -0.0054(12) -0.0125(14) -0.0048(13)
C3 0.0217(15) 0.0255(16) 0.0225(15) 0.0013(12) 0.0042(12) 0.0030(12)
C4 0.0276(19) 0.0192(18) 0.102(4) 0.0005(14) 0.025(2) -0.0033(19)
C5 0.0313(16) 0.0172(14) 0.0150(14) 0.0008(12) -0.0059(12) 0.0015(11)
C6 0.0122(12) 0.0122(13) 0.0217(14) -0.0007(10) 0.0009(10) -0.0007(10)

loop_
_atom_type_symbol
_atom_type_description
_atom_type_scat_dispersion_real
_atom_type_scat_dispersion_imag
_atom_type_scat_source
C C 0.0033 0.0016 'International Tables Vol C Tables 4.2.6.8 and 6.1.1.4'
H H 0 0 'International Tables Vol C Tables 4.2.6.8 and 6.1.1.4'
N N 0.0061 0.0033 'International Tables Vol C Tables 4.2.6.8 and 6.1.1.4'
P P 0.1023 0.0942 'International Tables Vol C Tables 4.2.6.8 and 6.1.1.4'
Cu Cu 0.3201 1.2651 'International Tables Vol C Tables 4.2.6.8 and 6.1.1.4'
I I -0.4742 1.8119 'International Tables Vol C Tables 4.2.6.8 and 6.1.1.4'

loop_
_geom_angle_atom_site_label_1
_geom_angle_atom_site_label_2
_geom_angle_atom_site_label_3
_geom_angle_site_symmetry_1
_geom_angle_site_symmetry_3
_geom_angle
P4 Cu1 P1 2_755 . 122.82(3)
P4 Cu1 I1 2_755 . 122.69(2)
P1 Cu1 I1 . . 114.49(2)
N1 P1 N3 . . 106.14(12)
N1 P1 N6 . . 101.44(11)
N3 P1 N6 . . 102.12(11)
N1 P1 Cu1 . . 118.83(8)
N3 P1 Cu1 . . 109.81(8)
N6 P1 Cu1 . . 116.74(8)
N1 P2 N5 . . 101.67(11)
N1 P2 N2 . . 102.50(12)
N5 P2 N2 . . 100.33(11)
N2 P3 N4 . . 102.43(12)
N2 P3 N3 . . 101.87(11)
N4 P3 N3 . . 99.89(11)
N4 P4 N6 . . 103.64(11)
N4 P4 N5 . . 104.91(12)
N6 P4 N5 . . 100.93(11)
N4 P4 Cu1 . 2_745 111.89(8)
N6 P4 Cu1 . 2_745 114.93(8)
N5 P4 Cu1 . 2_745 118.82(8)
C1 N1 P1 . . 119.58(18)
C1 N1 P2 . . 115.53(18)
P1 N1 P2 . . 121.47(14)
C2 N2 P3 . . 113.5(2)
C2 N2 P2 . . 112.0(2)
P3 N2 P2 . . 124.52(13)
C3 N3 P1 . . 113.37(18)
C3 N3 P3 . . 112.63(18)
P1 N3 P3 . . 122.39(14)
C4 N4 P4 . . 118.4(2)
C4 N4 P3 . . 116.3(2)
P4 N4 P3 . . 121.83(13)
C5 N5 P4 . . 113.91(18)
C5 N5 P2 . . 110.15(17)
P4 N5 P2 . . 122.04(14)
C6 N6 P4 . . 112.14(17)
C6 N6 P1 . . 112.98(16)
P4 N6 P1 . . 121.66(13)
N1 C1 H1A . . 109.5
N1 C1 H1B . . 109.5
H1A C1 H1B . . 109.5
N1 C1 H1C . . 109.5
H1A C1 H1C . . 109.5
H1B C1 H1C . . 109.5
N2 C2 H2A . . 109.5
N2 C2 H2B . . 109.5
H2A C2 H2B . . 109.5
N2 C2 H2C . . 109.5
H2A C2 H2C . . 109.5
H2B C2 H2C . . 109.5
N3 C3 H3A . . 109.5
N3 C3 H3B . . 109.5
H3A C3 H3B . . 109.5
N3 C3 H3C . . 109.5
H3A C3 H3C . . 109.5
H3B C3 H3C . . 109.5
N4 C4 H4A . . 109.5
N4 C4 H4B . . 109.5
H4A C4 H4B . . 109.5
N4 C4 H4C . . 109.5
H4A C4 H4C . . 109.5
H4B C4 H4C . . 109.5
N5 C5 H5A . . 109.5
N5 C5 H5B . . 109.5
H5A C5 H5B . . 109.5
N5 C5 H5C . . 109.5
H5A C5 H5C . . 109.5
H5B C5 H5C . . 109.5
N6 C6 H6A . . 109.5
N6 C6 H6B . . 109.5
H6A C6 H6B . . 109.5
N6 C6 H6C . . 109.5
H6A C6 H6C . . 109.5
H6B C6 H6C . . 109.5

loop_
_geom_bond_atom_site_label_1
_geom_bond_atom_site_label_2
_geom_bond_site_symmetry_2
_geom_bond_distance
I1 Cu1 . 2.5151(4)
Cu1 P4 2_755 2.2387(7)
Cu1 P1 . 2.2430(7)
P1 N1 . 1.681(2)
P1 N3 . 1.691(2)
P1 N6 . 1.708(2)
P2 N1 . 1.721(2)
P2 N5 . 1.725(2)
P2 N2 . 1.728(3)
P3 N2 . 1.703(3)
P3 N4 . 1.718(2)
P3 N3 . 1.730(2)
P4 N4 . 1.686(2)
P4 N6 . 1.699(2)
P4 N5 . 1.701(2)
P4 Cu1 2_745 2.2387(7)
N1 C1 . 1.481(3)
N2 C2 . 1.487(3)
N3 C3 . 1.487(4)
N4 C4 . 1.458(4)
N5 C5 . 1.488(3)
N6 C6 . 1.486(3)
C1 H1A . 0.98
C1 H1B . 0.98
C1 H1C . 0.98
C2 H2A . 0.98
C2 H2B . 0.98
C2 H2C . 0.98
C3 H3A . 0.98
C3 H3B . 0.98
C3 H3C . 0.98
C4 H4A . 0.98
C4 H4B . 0.98
C4 H4C . 0.98
C5 H5A . 0.98
C5 H5B . 0.98
C5 H5C . 0.98
C6 H6A . 0.98
C6 H6B . 0.98
C6 H6C . 0.98
